data_8102883
loop_
_publ_author_name
'V. Babizhetskyy'
'I. Veremchuk'
'N. Chaban'
'Yu. Kuz'ma'

_publ_section_title
;
Crystal structure of diytterbium pentadecanickel nonaboride, Yb~2~Ni~15~B~9~
;
_journal_issue 1
_journal_name_full 'Zeitschrift f\"ur Kristallographie - New Crystal Structures'
_journal_page_first 1
_journal_page_last 2
_journal_paper_doi 10.1524/ncrs.2005.220.14.1
_journal_volume 220
_journal_year 2005
_chemical_formula_sum 'B9 Ni15 Yb2'
_chemical_formula_weight 1324.02
_chemical_name_systematic
;
 diytterbium pentadecanickel nonaboride
;
_space_group_IT_number 64
_symmetry_cell_setting orthorhombic
_symmetry_space_group_name_Hall '-C 2ac 2'
_symmetry_space_group_name_H-M 'C m c a'
_atom_sites_solution_hydrogens geom
_atom_sites_solution_primary direct
_atom_sites_solution_secondary difmap
_audit_creation_method SHELXL-97
_cell_angle_alpha 90.000
_cell_angle_beta 90.000
_cell_angle_gamma 90.000
_cell_formula_units_Z 8
_cell_length_a 15.925(2)
_cell_length_b 11.590(1)
_cell_length_c 11.232(1)
_cell_measurement_reflns_used 6606
_cell_measurement_temperature 293(2)
_cell_measurement_theta_max 50.00
_cell_measurement_theta_min 5.12
_cell_volume 2073.1(4)
_computing_cell_refinement 'IPDS package (STOE), Darmstadt, 1997)'
_computing_data_collection 'IPDS package (STOE), Darmstadt, 1997)'
_computing_data_reduction 'IPDS package (STOE), Darmstadt, 1997)'
_computing_structure_refinement 'SHELXL-97 (Sheldrick, 1997)'
_computing_structure_solution 'SHELXS-97 (Sheldrick, 1990)'
_diffrn_ambient_temperature 293(2)
_diffrn_measured_fraction_theta_full 0.994
_diffrn_measured_fraction_theta_max 0.994
_diffrn_measurement_device_type 'STOE IPDS I'
_diffrn_measurement_method '225 exposures, D omega = 0.8'
_diffrn_radiation_monochromator graphite
_diffrn_radiation_source 'fine-focus sealed tube'
_diffrn_radiation_type MoK\a
_diffrn_radiation_wavelength 0.71069
_diffrn_reflns_av_R_equivalents 0.0777
_diffrn_reflns_av_sigmaI/netI 0.0427
_diffrn_reflns_limit_h_max 23
_diffrn_reflns_limit_h_min -23
_diffrn_reflns_limit_k_max 17
_diffrn_reflns_limit_k_min -14
_diffrn_reflns_limit_l_max 16
_diffrn_reflns_limit_l_min -16
_diffrn_reflns_number 11956
_diffrn_reflns_theta_full 31.94
_diffrn_reflns_theta_max 31.94
_diffrn_reflns_theta_min 2.56
_exptl_absorpt_coefficient_mu 44.304
_exptl_absorpt_correction_type none
_exptl_crystal_colour 'metallic luster'
_exptl_crystal_density_diffrn 8.484
_exptl_crystal_density_method 'not measured'
_exptl_crystal_description needle
_exptl_crystal_F_000 4840
_exptl_crystal_size_max 0.2
_exptl_crystal_size_mid 0.04
_exptl_crystal_size_min 0.03
_refine_diff_density_max 1.880
_refine_diff_density_min -2.441
_refine_diff_density_rms 0.439
_refine_ls_extinction_coef 0.000136(10)
_refine_ls_extinction_expression Fc^*^=kFc[1+0.001xFc^2^\l^3^/sin(2\q)]^-1/4^
_refine_ls_extinction_method SHELXL
_refine_ls_goodness_of_fit_ref 1.099
_refine_ls_hydrogen_treatment mixed
_refine_ls_matrix_type fullcycle
_refine_ls_number_parameters 106
_refine_ls_number_reflns 1838
_refine_ls_number_restraints 0
_refine_ls_restrained_S_all 1.099
_refine_ls_R_factor_all 0.0501
_refine_ls_R_factor_gt 0.0333
_refine_ls_shift/su_max 0.004
_refine_ls_shift/su_mean 0.001
_refine_ls_structure_factor_coef Fsqd
_refine_ls_weighting_details 'calc w=1/[\s^2^(Fo^2^)+(0.0191P)^2^+0.0000P] where P=(Fo^2^+2Fc^2^)/3'
_refine_ls_weighting_scheme calc
_refine_ls_wR_factor_gt 0.0514
_refine_ls_wR_factor_ref 0.0544
_reflns_number_gt 1516
_reflns_number_total 1838
_reflns_threshold_expression >2sigma(I)
_cod_data_source_file 409806.cff
_cod_data_source_block vbk4v_ho
_cod_original_sg_symbol_H-M Cmca
_cod_database_code 8102883

loop_
_symmetry_equiv_pos_as_xyz
'x, y, z'
'-x, -y+1/2, z+1/2'
'x, -y, -z'
'-x+1/2, y, -z+1/2'
'x+1/2, y+1/2, z'
'-x+1/2, -y+1, z+1/2'
'x+1/2, -y+1/2, -z'
'-x+1, y+1/2, -z+1/2'
'-x, -y, -z'
'x, y-1/2, -z-1/2'
'-x, y, z'
'x-1/2, -y, z-1/2'
'-x+1/2, -y+1/2, -z'
'x+1/2, y, -z-1/2'
'-x+1/2, y+1/2, z'
'x, -y+1/2, z-1/2'

loop_
_atom_site_label
_atom_site_type_symbol
_atom_site_fract_x
_atom_site_fract_y
_atom_site_fract_z
_atom_site_U_iso_or_equiv
_atom_site_adp_type
_atom_site_occupancy
_atom_site_symmetry_multiplicity
_atom_site_Wyckoff_symbol
_atom_site_calc_flag
_atom_site_refinement_flags
_atom_site_disorder_assembly
_atom_site_disorder_group
Yb1 Yb 0.2500 0.05912(4) 0.2500 0.00444(9) Uani 1 8 e d S . .
Yb2 Yb 0.0000 0.23902(4) 0.45868(4) 0.00435(9) Uani 1 8 f d S . .
Ni1 Ni 0.0000 0.0000 0.5000 0.0072(3) Uani 1 4 b d S . .
Ni2 Ni 0.0000 0.0000 0.0000 0.0032(3) Uani 1 4 a d S . .
Ni3 Ni 0.0000 0.2633(1) 0.2120(1) 0.0041(2) Uani 1 8 f d S . .
Ni4 Ni 0.2500 0.3188(1) 0.2500 0.0048(2) Uani 1 8 e d S . .
Ni5 Ni 0.09688(5) 0.41174(8) 0.33989(8) 0.00427(16) Uani 1 16 g d . . .
Ni6 Ni 0.10668(5) 0.13667(8) 0.09638(8) 0.00511(17) Uani 1 16 g d . . .
Ni7 Ni 0.11602(5) 0.38670(7) 0.11731(8) 0.00404(17) Uani 1 16 g d . . .
Ni8 Ni 0.16977(5) 0.22263(7) 0.41610(9) 0.00401(16) Uani 1 16 g d . . .
Ni9 Ni 0.07931(5) 0.08802(8) 0.30669(8) 0.00328(16) Uani 1 16 g d . . .
Ni10 Ni 0.26331(5) 0.39985(8) 0.03203(9) 0.00530(16) Uani 1 16 g d . . .
B1 B 0.1352(7) 0.0000 0.0000 0.006(2) Uiso 1 8 d d S . .
B2 B 0.0000 0.046(1) 0.172(1) 0.005(2) Uiso 1 8 f d S . .
B3 B 0.0000 0.441(1) 0.198(1) 0.005(2) Uiso 1 8 f d S . .
B4 B 0.1302(4) 0.2489(7) 0.2452(8) 0.007(1) Uiso 1 16 g d . . .
B5 B 0.1497(5) 0.0541(7) 0.4486(8) 0.010(1) Uiso 1 16 g d . . .
B6 B 0.2010(5) 0.2486(7) 0.1011(8) 0.008(1) Uiso 1 16 g d . . .

loop_
_atom_site_aniso_label
_atom_site_aniso_U_11
_atom_site_aniso_U_22
_atom_site_aniso_U_33
_atom_site_aniso_U_23
_atom_site_aniso_U_13
_atom_site_aniso_U_12
Yb1 0.00402(15) 0.00447(16) 0.00482(18) 0.000 0.00092(14) 0.000
Yb2 0.00481(16) 0.00564(17) 0.00261(17) -0.00064(15) 0.000 0.000
Ni1 0.0117(8) 0.0067(8) 0.0031(8) -0.0011(7) 0.000 0.000
Ni2 0.0036(7) 0.0055(8) 0.0005(8) -0.0007(6) 0.000 0.000
Ni3 0.0036(4) 0.0055(5) 0.0032(5) 0.0006(5) 0.000 0.000
Ni4 0.0068(5) 0.0056(5) 0.0021(5) 0.000 0.0008(5) 0.000
Ni5 0.0062(3) 0.0045(3) 0.0021(4) -0.0001(3) -0.0005(3) 0.0013(3)
Ni6 0.0065(3) 0.0070(4) 0.0019(4) -0.0003(3) 0.0004(3) 0.0012(3)
Ni7 0.0049(3) 0.0045(4) 0.0027(4) -0.0003(3) 0.0002(3) 0.0008(3)
Ni8 0.0053(3) 0.0040(4) 0.0027(3) 0.0007(3) -0.0004(3) -0.0008(3)
Ni9 0.0036(3) 0.0044(4) 0.0018(4) -0.0005(3) -0.0009(3) -0.0007(3)
Ni10 0.0046(3) 0.0055(4) 0.0058(4) 0.0023(3) -0.0009(3) -0.0022(3)

loop_
_atom_type_symbol
_atom_type_description
_atom_type_scat_dispersion_real
_atom_type_scat_dispersion_imag
_atom_type_scat_source
B B 0.0013 0.0007 'International Tables Vol C Tables 4.2.6.8 and 6.1.1.4'
Ni Ni 0.3393 1.1124 'International Tables Vol C Tables 4.2.6.8 and 6.1.1.4'
Yb Yb -0.3850 5.5486 'International Tables Vol C Tables 4.2.6.8 and 6.1.1.4'

loop_
_geom_angle_atom_site_label_1
_geom_angle_atom_site_label_2
_geom_angle_atom_site_label_3
_geom_angle
_geom_angle_site_symmetry_1
_geom_angle_site_symmetry_3
_geom_angle_publ_flag
B5 Yb1 B5 177.6(4) . 4 ?
B5 Yb1 Ni4 88.78(18) . 10_556 ?
B5 Yb1 Ni4 88.78(18) 4 10_556 ?
B5 Yb1 Ni9 41.90(18) . . ?
B5 Yb1 Ni9 138.53(18) 4 . ?
Ni4 Yb1 Ni9 96.84(2) 10_556 . ?
B5 Yb1 Ni9 138.53(18) . 4 ?
B5 Yb1 Ni9 41.90(18) 4 4 ?
Ni4 Yb1 Ni9 96.84(2) 10_556 4 ?
Ni9 Yb1 Ni9 166.32(4) . 4 ?
B5 Yb1 B6 72.6(2) . 4 ?
B5 Yb1 B6 109.4(2) 4 4 ?
Ni4 Yb1 B6 139.96(17) 10_556 4 ?
Ni9 Yb1 B6 92.27(15) . 4 ?
Ni9 Yb1 B6 77.17(15) 4 4 ?
B5 Yb1 B6 109.4(2) . . ?
B5 Yb1 B6 72.6(2) 4 . ?
Ni4 Yb1 B6 139.96(17) 10_556 . ?
Ni9 Yb1 B6 77.17(15) . . ?
Ni9 Yb1 B6 92.27(15) 4 . ?
B6 Yb1 B6 80.1(3) 4 . ?
B5 Yb1 B4 112.5(2) . 4 ?
B5 Yb1 B4 69.5(2) 4 4 ?
Ni4 Yb1 B4 139.05(14) 10_556 4 ?
Ni9 Yb1 B4 122.63(15) . 4 ?
Ni9 Yb1 B4 44.01(15) 4 4 ?
B6 Yb1 B4 39.9(2) 4 4 ?
B6 Yb1 B4 67.1(2) . 4 ?
B5 Yb1 B4 69.5(2) . . ?
B5 Yb1 B4 112.5(2) 4 . ?
Ni4 Yb1 B4 139.05(14) 10_556 . ?
Ni9 Yb1 B4 44.01(15) . . ?
Ni9 Yb1 B4 122.63(15) 4 . ?
B6 Yb1 B4 67.1(2) 4 . ?
B6 Yb1 B4 39.9(2) . . ?
B4 Yb1 B4 81.9(3) 4 . ?
B5 Yb1 Ni8 41.20(18) . . ?
B5 Yb1 Ni8 141.24(18) 4 . ?
Ni4 Yb1 Ni8 129.966(18) 10_556 . ?
Ni9 Yb1 Ni8 50.33(2) . . ?
Ni9 Yb1 Ni8 119.03(3) 4 . ?
B6 Yb1 Ni8 42.04(15) 4 . ?
B6 Yb1 Ni8 76.07(17) . . ?
B4 Yb1 Ni8 77.70(16) 4 . ?
B4 Yb1 Ni8 40.78(17) . . ?
B5 Yb1 Ni8 141.24(18) . 4 ?
B5 Yb1 Ni8 41.20(18) 4 4 ?
Ni4 Yb1 Ni8 129.966(18) 10_556 4 ?
Ni9 Yb1 Ni8 119.03(3) . 4 ?
Ni9 Yb1 Ni8 50.33(2) 4 4 ?
B6 Yb1 Ni8 76.07(17) 4 4 ?
B6 Yb1 Ni8 42.04(15) . 4 ?
B4 Yb1 Ni8 40.78(17) 4 4 ?
B4 Yb1 Ni8 77.70(16) . 4 ?
Ni8 Yb1 Ni8 100.07(4) . 4 ?
B5 Yb1 Ni6 88.95(18) . 4 ?
B5 Yb1 Ni6 91.78(18) 4 4 ?
Ni4 Yb1 Ni6 107.439(19) 10_556 4 ?
Ni9 Yb1 Ni6 124.73(3) . 4 ?
Ni9 Yb1 Ni6 50.13(3) 4 4 ?
B6 Yb1 Ni6 39.48(15) 4 4 ?
B6 Yb1 Ni6 108.24(16) . 4 ?
B4 Yb1 Ni6 42.65(16) 4 4 ?
B4 Yb1 Ni6 106.43(16) . 4 ?
Ni8 Yb1 Ni6 76.90(3) . 4 ?
Ni8 Yb1 Ni6 80.89(3) 4 4 ?
Ni6 Yb2 Ni6 77.58(4) 16_556 2 ?
Ni6 Yb2 Ni9 168.30(3) 16_556 11 ?
Ni6 Yb2 Ni9 113.84(3) 2 11 ?
Ni6 Yb2 Ni9 113.84(3) 16_556 . ?
Ni6 Yb2 Ni9 168.30(3) 2 . ?
Ni9 Yb2 Ni9 54.64(3) 11 . ?
Ni6 Yb2 Ni8 138.70(3) 16_556 11 ?
Ni6 Yb2 Ni8 61.34(3) 2 11 ?
Ni9 Yb2 Ni8 52.94(3) 11 11 ?
Ni9 Yb2 Ni8 107.41(3) . 11 ?
Ni6 Yb2 Ni8 61.34(3) 16_556 . ?
Ni6 Yb2 Ni8 138.70(3) 2 . ?
Ni9 Yb2 Ni8 107.41(3) 11 . ?
Ni9 Yb2 Ni8 52.94(3) . . ?
Ni8 Yb2 Ni8 158.44(4) 11 . ?
Ni6 Yb2 Ni3 120.91(3) 16_556 . ?
Ni6 Yb2 Ni3 120.91(3) 2 . ?
Ni9 Yb2 Ni3 56.44(3) 11 . ?
Ni9 Yb2 Ni3 56.44(3) . . ?
Ni8 Yb2 Ni3 80.45(2) 11 . ?
Ni8 Yb2 Ni3 80.45(2) . . ?
Ni6 Yb2 Ni1 115.45(2) 16_556 . ?
Ni6 Yb2 Ni1 115.45(2) 2 . ?
Ni9 Yb2 Ni1 58.35(2) 11 . ?
Ni9 Yb2 Ni1 58.35(2) . . ?
Ni8 Yb2 Ni1 87.74(2) 11 . ?
Ni8 Yb2 Ni1 87.74(2) . . ?
Ni3 Yb2 Ni1 105.32(3) . . ?
Ni6 Yb2 Ni3 55.58(3) 16_556 2 ?
Ni6 Yb2 Ni3 55.58(3) 2 2 ?
Ni9 Yb2 Ni3 127.90(3) 11 2 ?
Ni9 Yb2 Ni3 127.90(3) . 2 ?
Ni8 Yb2 Ni3 99.97(2) 11 2 ?
Ni8 Yb2 Ni3 99.97(2) . 2 ?
Ni3 Yb2 Ni3 174.744(17) . 2 ?
Ni1 Yb2 Ni3 79.94(3) . 2 ?
Ni6 Yb2 Ni5 63.64(3) 16_556 . ?
Ni6 Yb2 Ni5 103.43(3) 2 . ?
Ni9 Yb2 Ni5 113.80(3) 11 . ?
Ni9 Yb2 Ni5 84.72(3) . . ?
Ni8 Yb2 Ni5 119.84(3) 11 . ?
Ni8 Yb2 Ni5 55.73(2) . . ?
Ni3 Yb2 Ni5 57.63(3) . . ?
Ni1 Yb2 Ni5 140.17(2) . . ?
Ni3 Yb2 Ni5 118.27(3) 2 . ?
Ni6 Yb2 Ni5 103.44(3) 16_556 11 ?
Ni6 Yb2 Ni5 63.64(3) 2 11 ?
Ni9 Yb2 Ni5 84.72(3) 11 11 ?
Ni9 Yb2 Ni5 113.80(3) . 11 ?
Ni8 Yb2 Ni5 55.73(2) 11 11 ?
Ni8 Yb2 Ni5 119.84(3) . 11 ?
Ni3 Yb2 Ni5 57.63(3) . 11 ?
Ni1 Yb2 Ni5 140.17(2) . 11 ?
Ni3 Yb2 Ni5 118.27(3) 2 11 ?
Ni5 Yb2 Ni5 65.35(4) . 11 ?
Ni6 Yb2 Ni7 108.07(3) 16_556 2 ?
Ni6 Yb2 Ni7 61.69(3) 2 2 ?
Ni9 Yb2 Ni7 76.89(3) 11 2 ?
Ni9 Yb2 Ni7 110.36(3) . 2 ?
Ni8 Yb2 Ni7 57.03(3) 11 2 ?
Ni8 Yb2 Ni7 133.30(3) . 2 ?
Ni3 Yb2 Ni7 130.58(3) . 2 ?
Ni1 Yb2 Ni7 54.082(19) . 2 ?
Ni3 Yb2 Ni7 52.53(3) 2 2 ?
Ni5 Yb2 Ni7 164.92(3) . 2 ?
Ni5 Yb2 Ni7 106.84(3) 11 2 ?
B3 Ni1 B3 180.000(1) 10_556 2 ?
B3 Ni1 B5 98.4(2) 10_556 3_556 ?
B3 Ni1 B5 81.6(2) 2 3_556 ?
B3 Ni1 B5 98.4(2) 10_556 9_556 ?
B3 Ni1 B5 81.6(2) 2 9_556 ?
B5 Ni1 B5 140.6(4) 3_556 9_556 ?
B3 Ni1 B5 81.6(2) 10_556 11 ?
B3 Ni1 B5 98.4(2) 2 11 ?
B5 Ni1 B5 180.0 3_556 11 ?
B5 Ni1 B5 39.4(4) 9_556 11 ?
B3 Ni1 B5 81.6(2) 10_556 . ?
B3 Ni1 B5 98.4(2) 2 . ?
B5 Ni1 B5 39.4(4) 3_556 . ?
B5 Ni1 B5 180.0 9_556 . ?
B5 Ni1 B5 140.6(4) 11 . ?
B3 Ni1 Ni7 128.86(12) 10_556 16_556 ?
B3 Ni1 Ni7 51.14(12) 2 16_556 ?
B5 Ni1 Ni7 49.13(19) 3_556 16_556 ?
B5 Ni1 Ni7 132.3(2) 9_556 16_556 ?
B5 Ni1 Ni7 130.87(19) 11 16_556 ?
B5 Ni1 Ni7 47.7(2) . 16_556 ?
B3 Ni1 Ni7 51.14(12) 10_556 8_445 ?
B3 Ni1 Ni7 128.86(12) 2 8_445 ?
B5 Ni1 Ni7 130.87(19) 3_556 8_445 ?
B5 Ni1 Ni7 47.7(2) 9_556 8_445 ?
B5 Ni1 Ni7 49.13(19) 11 8_445 ?
B5 Ni1 Ni7 132.3(2) . 8_445 ?
Ni7 Ni1 Ni7 180.00(4) 16_556 8_445 ?
B3 Ni1 Ni7 128.86(12) 10_556 2 ?
B3 Ni1 Ni7 51.14(12) 2 2 ?
B5 Ni1 Ni7 132.3(2) 3_556 2 ?
B5 Ni1 Ni7 49.13(19) 9_556 2 ?
B5 Ni1 Ni7 47.7(2) 11 2 ?
B5 Ni1 Ni7 130.87(19) . 2 ?
Ni7 Ni1 Ni7 89.61(4) 16_556 2 ?
Ni7 Ni1 Ni7 90.39(4) 8_445 2 ?
B3 Ni1 Ni7 51.14(12) 10_556 10_556 ?
B3 Ni1 Ni7 128.86(12) 2 10_556 ?
B5 Ni1 Ni7 47.7(2) 3_556 10_556 ?
B5 Ni1 Ni7 130.87(19) 9_556 10_556 ?
B5 Ni1 Ni7 132.3(2) 11 10_556 ?
B5 Ni1 Ni7 49.13(19) . 10_556 ?
Ni7 Ni1 Ni7 90.39(4) 16_556 10_556 ?
Ni7 Ni1 Ni7 89.61(4) 8_445 10_556 ?
Ni7 Ni1 Ni7 180.0 2 10_556 ?
B3 Ni1 Ni9 49.1(2) 10_556 11 ?
B3 Ni1 Ni9 130.9(2) 2 11 ?
B5 Ni1 Ni9 135.6(2) 3_556 11 ?
B5 Ni1 Ni9 80.6(2) 9_556 11 ?
B5 Ni1 Ni9 44.4(2) 11 11 ?
B5 Ni1 Ni9 99.4(2) . 11 ?
Ni7 Ni1 Ni9 122.84(3) 16_556 11 ?
Ni7 Ni1 Ni9 57.16(3) 8_445 11 ?
Ni7 Ni1 Ni9 83.44(3) 2 11 ?
Ni7 Ni1 Ni9 96.56(3) 10_556 11 ?
B3 Ni1 Ni9 49.1(2) 10_556 . ?
B3 Ni1 Ni9 130.9(2) 2 . ?
B5 Ni1 Ni9 80.6(2) 3_556 . ?
B5 Ni1 Ni9 135.6(2) 9_556 . ?
B5 Ni1 Ni9 99.4(2) 11 . ?
B5 Ni1 Ni9 44.4(2) . . ?
Ni7 Ni1 Ni9 83.44(3) 16_556 . ?
Ni7 Ni1 Ni9 96.56(3) 8_445 . ?
Ni7 Ni1 Ni9 122.84(3) 2 . ?
Ni7 Ni1 Ni9 57.16(3) 10_556 . ?
Ni9 Ni1 Ni9 55.53(4) 11 . ?
B2 Ni2 B2 180.00(18) 9 . ?
B2 Ni2 B1 90.000(5) 9 . ?
B2 Ni2 B1 90.000(5) . . ?
B2 Ni2 B1 90.000(5) 9 9 ?
B2 Ni2 B1 90.000(5) . 9 ?
B1 Ni2 B1 180.0 . 9 ?
B2 Ni2 Ni6 124.89(19) 9 . ?
B2 Ni2 Ni6 55.11(19) . . ?
B1 Ni2 Ni6 48.48(2) . . ?
B1 Ni2 Ni6 131.52(2) 9 . ?
B2 Ni2 Ni6 55.11(19) 9 9 ?
B2 Ni2 Ni6 124.89(19) . 9 ?
B1 Ni2 Ni6 131.52(2) . 9 ?
B1 Ni2 Ni6 48.48(2) 9 9 ?
Ni6 Ni2 Ni6 180.00(6) . 9 ?
B2 Ni2 Ni6 124.89(19) 9 11 ?
B2 Ni2 Ni6 55.11(19) . 11 ?
B1 Ni2 Ni6 131.52(2) . 11 ?
B1 Ni2 Ni6 48.48(2) 9 11 ?
Ni6 Ni2 Ni6 83.05(4) . 11 ?
Ni6 Ni2 Ni6 96.95(4) 9 11 ?
B2 Ni2 Ni6 55.11(19) 9 3 ?
B2 Ni2 Ni6 124.89(19) . 3 ?
B1 Ni2 Ni6 48.48(2) . 3 ?
B1 Ni2 Ni6 131.52(2) 9 3 ?
Ni6 Ni2 Ni6 96.95(4) . 3 ?
Ni6 Ni2 Ni6 83.05(4) 9 3 ?
Ni6 Ni2 Ni6 180.00(5) 11 3 ?
B2 Ni2 Ni5 124.5(2) 9 10_556 ?
B2 Ni2 Ni5 55.5(2) . 10_556 ?
B1 Ni2 Ni5 53.29(2) . 10_556 ?
B1 Ni2 Ni5 126.71(2) 9 10_556 ?
Ni6 Ni2 Ni5 63.53(3) . 10_556 ?
Ni6 Ni2 Ni5 116.47(3) 9 10_556 ?
Ni6 Ni2 Ni5 110.30(3) 11 10_556 ?
Ni6 Ni2 Ni5 69.70(3) 3 10_556 ?
B2 Ni2 Ni5 55.5(2) 9 16 ?
B2 Ni2 Ni5 124.5(2) . 16 ?
B1 Ni2 Ni5 53.29(2) . 16 ?
B1 Ni2 Ni5 126.71(2) 9 16 ?
Ni6 Ni2 Ni5 69.70(3) . 16 ?
Ni6 Ni2 Ni5 110.30(3) 9 16 ?
Ni6 Ni2 Ni5 116.47(3) 11 16 ?
Ni6 Ni2 Ni5 63.53(3) 3 16 ?
Ni5 Ni2 Ni5 106.58(4) 10_556 16 ?
B2 Ni2 Ni5 124.5(2) 9 8_445 ?
B2 Ni2 Ni5 55.5(2) . 8_445 ?
B1 Ni2 Ni5 126.71(2) . 8_445 ?
B1 Ni2 Ni5 53.29(2) 9 8_445 ?
Ni6 Ni2 Ni5 110.30(3) . 8_445 ?
Ni6 Ni2 Ni5 69.70(3) 9 8_445 ?
Ni6 Ni2 Ni5 63.53(3) 11 8_445 ?
Ni6 Ni2 Ni5 116.47(3) 3 8_445 ?
Ni5 Ni2 Ni5 73.42(4) 10_556 8_445 ?
Ni5 Ni2 Ni5 180.00(5) 16 8_445 ?
B2 Ni2 Ni5 55.5(2) 9 2_554 ?
B2 Ni2 Ni5 124.5(2) . 2_554 ?
B1 Ni2 Ni5 126.71(2) . 2_554 ?
B1 Ni2 Ni5 53.29(2) 9 2_554 ?
Ni6 Ni2 Ni5 116.47(3) . 2_554 ?
Ni6 Ni2 Ni5 63.53(3) 9 2_554 ?
Ni6 Ni2 Ni5 69.70(3) 11 2_554 ?
Ni6 Ni2 Ni5 110.30(3) 3 2_554 ?
Ni5 Ni2 Ni5 180.00(5) 10_556 2_554 ?
Ni5 Ni2 Ni5 73.42(4) 16 2_554 ?
Ni5 Ni2 Ni5 106.58(4) 8_445 2_554 ?
B3 Ni3 B4 95.3(2) . . ?
B3 Ni3 B4 95.3(2) . 11 ?
B4 Ni3 B4 157.7(5) . 11 ?
B3 Ni3 B2 165.3(4) . . ?
B4 Ni3 B2 87.3(2) . . ?
B4 Ni3 B2 87.3(2) 11 . ?
B3 Ni3 Ni7 54.00(15) . 11 ?
B4 Ni3 Ni7 145.4(2) . 11 ?
B4 Ni3 Ni7 53.9(2) 11 11 ?
B2 Ni3 Ni7 118.35(15) . 11 ?
B3 Ni3 Ni7 54.00(15) . . ?
B4 Ni3 Ni7 53.9(2) . . ?
B4 Ni3 Ni7 145.4(2) 11 . ?
B2 Ni3 Ni7 118.35(15) . . ?
Ni7 Ni3 Ni7 92.08(6) 11 . ?
B3 Ni3 Ni6 121.7(2) . 11 ?
B4 Ni3 Ni6 133.3(2) . 11 ?
B4 Ni3 Ni6 53.2(2) 11 11 ?
B2 Ni3 Ni6 49.78(14) . 11 ?
Ni7 Ni3 Ni6 68.68(3) 11 11 ?
Ni7 Ni3 Ni6 125.41(6) . 11 ?
B3 Ni3 Ni6 121.7(2) . . ?
B4 Ni3 Ni6 53.2(2) . . ?
B4 Ni3 Ni6 133.3(2) 11 . ?
B2 Ni3 Ni6 49.78(14) . . ?
Ni7 Ni3 Ni6 125.41(6) 11 . ?
Ni7 Ni3 Ni6 68.68(3) . . ?
Ni6 Ni3 Ni6 81.84(6) 11 . ?
B3 Ni3 Ni9 143.65(19) . 11 ?
B4 Ni3 Ni9 109.9(2) . 11 ?
B4 Ni3 Ni9 52.7(2) 11 11 ?
B2 Ni3 Ni9 46.2(2) . 11 ?
Ni7 Ni3 Ni9 104.68(3) 11 11 ?
Ni7 Ni3 Ni9 161.40(5) . 11 ?
Ni6 Ni3 Ni9 56.51(3) 11 11 ?
Ni6 Ni3 Ni9 94.60(5) . 11 ?
B3 Ni3 Ni9 143.65(19) . . ?
B4 Ni3 Ni9 52.7(2) . . ?
B4 Ni3 Ni9 109.9(2) 11 . ?
B2 Ni3 Ni9 46.2(2) . . ?
Ni7 Ni3 Ni9 161.40(5) 11 . ?
Ni7 Ni3 Ni9 104.68(3) . . ?
Ni6 Ni3 Ni9 94.60(5) 11 . ?
Ni6 Ni3 Ni9 56.51(3) . . ?
Ni9 Ni3 Ni9 57.68(5) 11 . ?
B3 Ni3 Ni5 53.9(2) . . ?
B4 Ni3 Ni5 53.2(2) . . ?
B4 Ni3 Ni5 120.9(2) 11 . ?
B2 Ni3 Ni5 135.70(16) . . ?
Ni7 Ni3 Ni5 105.95(5) 11 . ?
Ni7 Ni3 Ni5 57.21(3) . . ?
Ni6 Ni3 Ni5 173.50(4) 11 . ?
Ni6 Ni3 Ni5 104.52(3) . . ?
Ni9 Ni3 Ni5 123.34(6) 11 . ?
Ni9 Ni3 Ni5 90.14(4) . . ?
B3 Ni3 Ni5 53.9(2) . 11 ?
B4 Ni3 Ni5 120.9(2) . 11 ?
B4 Ni3 Ni5 53.2(2) 11 11 ?
B2 Ni3 Ni5 135.70(16) . 11 ?
Ni7 Ni3 Ni5 57.21(3) 11 11 ?
Ni7 Ni3 Ni5 105.95(5) . 11 ?
Ni6 Ni3 Ni5 104.52(3) 11 11 ?
Ni6 Ni3 Ni5 173.50(4) . 11 ?
Ni9 Ni3 Ni5 90.14(4) 11 11 ?
Ni9 Ni3 Ni5 123.34(6) . 11 ?
Ni5 Ni3 Ni5 69.09(5) . 11 ?
B6 Ni4 B6 132.4(5) . 4 ?
B6 Ni4 B4 102.7(3) . 4 ?
B6 Ni4 B4 57.7(3) 4 4 ?
B6 Ni4 B4 57.7(3) . . ?
B6 Ni4 B4 102.7(3) 4 . ?
B4 Ni4 B4 134.0(4) 4 . ?
B6 Ni4 Ni8 53.4(2) . 4 ?
B6 Ni4 Ni8 103.9(2) 4 4 ?
B4 Ni4 Ni8 51.7(2) 4 4 ?
B4 Ni4 Ni8 105.9(2) . 4 ?
B6 Ni4 Ni8 103.9(2) . . ?
B6 Ni4 Ni8 53.4(2) 4 . ?
B4 Ni4 Ni8 105.9(2) 4 . ?
B4 Ni4 Ni8 51.7(2) . . ?
Ni8 Ni4 Ni8 127.51(6) 4 . ?
B6 Ni4 Ni10 152.2(2) . 4 ?
B6 Ni4 Ni10 53.4(2) 4 4 ?
B4 Ni4 Ni10 100.9(2) 4 4 ?
B4 Ni4 Ni10 95.1(2) . 4 ?
Ni8 Ni4 Ni10 152.55(3) 4 4 ?
Ni8 Ni4 Ni10 55.14(3) . 4 ?
B6 Ni4 Ni10 53.4(2) . . ?
B6 Ni4 Ni10 152.2(2) 4 . ?
B4 Ni4 Ni10 95.1(2) 4 . ?
B4 Ni4 Ni10 100.9(2) . . ?
Ni8 Ni4 Ni10 55.14(3) 4 . ?
Ni8 Ni4 Ni10 152.55(3) . . ?
Ni10 Ni4 Ni10 138.16(6) 4 . ?
B6 Ni4 Ni7 151.0(2) . 4 ?
B6 Ni4 Ni7 50.1(2) 4 4 ?
B4 Ni4 Ni7 51.5(2) 4 4 ?
B4 Ni4 Ni7 148.1(2) . 4 ?
Ni8 Ni4 Ni7 97.81(3) 4 4 ?
Ni8 Ni4 Ni7 96.89(3) . 4 ?
Ni10 Ni4 Ni7 56.62(3) 4 4 ?
Ni10 Ni4 Ni7 110.09(4) . 4 ?
B6 Ni4 Ni7 50.1(2) . . ?
B6 Ni4 Ni7 151.0(2) 4 . ?
B4 Ni4 Ni7 148.1(2) 4 . ?
B4 Ni4 Ni7 51.5(2) . . ?
Ni8 Ni4 Ni7 96.89(3) 4 . ?
Ni8 Ni4 Ni7 97.81(3) . . ?
Ni10 Ni4 Ni7 110.09(4) 4 . ?
Ni10 Ni4 Ni7 56.62(3) . . ?
Ni7 Ni4 Ni7 146.36(6) 4 . ?
B6 Ni4 Yb1 113.8(2) . 10_566 ?
B6 Ni4 Yb1 113.8(2) 4 10_566 ?
B4 Ni4 Yb1 113.0(2) 4 10_566 ?
B4 Ni4 Yb1 113.0(2) . 10_566 ?
Ni8 Ni4 Yb1 116.24(3) 4 10_566 ?
Ni8 Ni4 Yb1 116.24(3) . 10_566 ?
Ni10 Ni4 Yb1 69.08(3) 4 10_566 ?
Ni10 Ni4 Yb1 69.08(3) . 10_566 ?
Ni7 Ni4 Yb1 73.18(3) 4 10_566 ?
Ni7 Ni4 Yb1 73.18(3) . 10_566 ?
B6 Ni4 Ni5 100.9(2) . 4 ?
B6 Ni4 Ni5 96.6(2) 4 4 ?
B4 Ni4 Ni5 50.9(2) 4 4 ?
B4 Ni4 Ni5 157.8(2) . 4 ?
Ni8 Ni4 Ni5 58.09(3) 4 4 ?
Ni8 Ni4 Ni5 149.62(3) . 4 ?
Ni10 Ni4 Ni5 105.29(4) 4 4 ?
Ni10 Ni4 Ni5 57.76(3) . 4 ?
Ni7 Ni4 Ni5 54.09(3) 4 4 ?
Ni7 Ni4 Ni5 111.58(4) . 4 ?
Yb1 Ni4 Ni5 67.80(3) 10_566 4 ?
B1 Ni5 B2 84.9(4) 10_566 10_566 ?
B1 Ni5 B4 137.0(3) 10_566 . ?
B2 Ni5 B4 137.6(3) 10_566 . ?
B1 Ni5 B3 135.7(3) 10_566 . ?
B2 Ni5 B3 50.8(4) 10_566 . ?
B4 Ni5 B3 87.3(3) . . ?
B1 Ni5 Ni7 147.39(19) 10_566 . ?
B2 Ni5 Ni7 96.2(3) 10_566 . ?
B4 Ni5 Ni7 53.4(2) . . ?
B3 Ni5 Ni7 53.0(2) . . ?
B1 Ni5 Ni2 53.2(3) 10_566 2 ?
B2 Ni5 Ni2 48.7(3) 10_566 2 ?
B4 Ni5 Ni2 144.1(2) . 2 ?
B3 Ni5 Ni2 91.4(2) . 2 ?
Ni7 Ni5 Ni2 143.55(4) . 2 ?
B1 Ni5 Ni8 89.94(13) 10_566 . ?
B2 Ni5 Ni8 157.3(3) 10_566 . ?
B4 Ni5 Ni8 49.0(2) . . ?
B3 Ni5 Ni8 131.5(3) . . ?
Ni7 Ni5 Ni8 99.96(4) . . ?
Ni2 Ni5 Ni8 111.61(4) 2 . ?
B1 Ni5 Ni9 100.55(4) 10_566 10_566 ?
B2 Ni5 Ni9 48.7(3) 10_566 10_566 ?
B4 Ni5 Ni9 112.5(2) . 10_566 ?
B3 Ni5 Ni9 50.7(3) . 10_566 ?
Ni7 Ni5 Ni9 59.08(4) . 10_566 ?
Ni2 Ni5 Ni9 93.70(3) 2 10_566 ?
Ni8 Ni5 Ni9 153.80(5) . 10_566 ?
B1 Ni5 Ni10 48.3(2) 10_566 4 ?
B2 Ni5 Ni10 131.2(3) 10_566 4 ?
B4 Ni5 Ni10 90.9(2) . 4 ?
B3 Ni5 Ni10 165.7(2) . 4 ?
Ni7 Ni5 Ni10 115.32(4) . 4 ?
Ni2 Ni5 Ni10 98.30(4) 2 4 ?
Ni8 Ni5 Ni10 53.75(3) . 4 ?
Ni9 Ni5 Ni10 117.86(4) 10_566 4 ?
B1 Ni5 Ni6 46.12(6) 10_566 10_566 ?
B2 Ni5 Ni6 51.2(2) 10_566 10_566 ?
B4 Ni5 Ni6 158.0(2) . 10_566 ?
B3 Ni5 Ni6 94.7(3) . 10_566 ?
Ni7 Ni5 Ni6 111.35(4) . 10_566 ?
Ni2 Ni5 Ni6 57.90(3) 2 10_566 ?
Ni8 Ni5 Ni6 133.83(4) . 10_566 ?
Ni9 Ni5 Ni6 54.95(3) 10_566 10_566 ?
Ni10 Ni5 Ni6 81.86(4) 4 10_566 ?
B1 Ni5 Ni3 154.2(2) 10_566 . ?
B2 Ni5 Ni3 91.1(2) 10_566 . ?
B4 Ni5 Ni3 49.31(19) . . ?
B3 Ni5 Ni3 48.0(3) . . ?
Ni7 Ni5 Ni3 58.34(4) . . ?
Ni2 Ni5 Ni3 106.23(3) 2 . ?
Ni8 Ni5 Ni3 83.97(4) . . ?
Ni9 Ni5 Ni3 95.73(5) 10_566 . ?
Ni10 Ni5 Ni3 136.80(4) 4 . ?
Ni6 Ni5 Ni3 141.34(4) 10_566 . ?
B1 Ni5 Ni4 103.4(3) 10_566 . ?
B2 Ni5 Ni4 148.0(3) 10_566 . ?
B4 Ni5 Ni4 46.21(18) . . ?
B3 Ni5 Ni4 113.1(2) . . ?
Ni7 Ni5 Ni4 60.30(3) . . ?
Ni2 Ni5 Ni4 155.22(4) 2 . ?
Ni8 Ni5 Ni4 54.65(3) . . ?
Ni9 Ni5 Ni4 99.34(4) 10_566 . ?
Ni10 Ni5 Ni4 56.96(3) 4 . ?
Ni6 Ni5 Ni4 114.09(4) 10_566 . ?
Ni3 Ni5 Ni4 93.39(4) . . ?
B1 Ni6 B6 111.4(4) . . ?
B1 Ni6 B4 150.7(3) . . ?
B6 Ni6 B4 56.8(3) . . ?
B1 Ni6 B2 90.3(4) . . ?
B6 Ni6 B2 154.0(4) . . ?
B4 Ni6 B2 97.3(4) . . ?
B1 Ni6 Ni9 112.51(5) . . ?
B6 Ni6 Ni9 104.9(3) . . ?
B4 Ni6 Ni9 54.9(2) . . ?
B2 Ni6 Ni9 51.5(3) . . ?
B1 Ni6 Ni10 51.0(3) . 13 ?
B6 Ni6 Ni10 60.7(2) . 13 ?
B4 Ni6 Ni10 113.4(2) . 13 ?
B2 Ni6 Ni10 140.7(3) . 13 ?
Ni9 Ni6 Ni10 130.16(5) . 13 ?
B1 Ni6 Ni2 54.9(3) . . ?
B6 Ni6 Ni2 156.4(3) . . ?
B4 Ni6 Ni2 144.8(2) . . ?
B2 Ni6 Ni2 49.1(3) . . ?
Ni9 Ni6 Ni2 98.40(4) . . ?
Ni10 Ni6 Ni2 101.31(4) 13 . ?
B1 Ni6 Ni3 151.7(3) . . ?
B6 Ni6 Ni3 96.5(2) . . ?
B4 Ni6 Ni3 51.87(19) . . ?
B2 Ni6 Ni3 64.3(3) . . ?
Ni9 Ni6 Ni3 62.25(4) . . ?
Ni10 Ni6 Ni3 154.94(5) 13 . ?
Ni2 Ni6 Ni3 97.30(4) . . ?
B1 Ni6 Ni5 52.05(8) . 10_556 ?
B6 Ni6 Ni5 131.7(2) . 10_556 ?
B4 Ni6 Ni5 112.7(2) . 10_556 ?
B2 Ni6 Ni5 52.1(2) . 10_556 ?
Ni9 Ni6 Ni5 61.10(4) . 10_556 ?
Ni10 Ni6 Ni5 92.09(4) 13 10_556 ?
Ni2 Ni6 Ni5 58.56(3) . 10_556 ?
Ni3 Ni6 Ni5 112.01(5) . 10_556 ?
B1 Ni6 Yb2 104.96(18) . 2_554 ?
B6 Ni6 Yb2 98.2(2) . 2_554 ?
B4 Ni6 Yb2 103.4(2) . 2_554 ?
B2 Ni6 Yb2 89.4(2) . 2_554 ?
Ni9 Ni6 Yb2 123.83(4) . 2_554 ?
Ni10 Ni6 Yb2 105.86(4) 13 2_554 ?
Ni2 Ni6 Yb2 70.86(2) . 2_554 ?
Ni3 Ni6 Yb2 64.82(4) . 2_554 ?
Ni5 Ni6 Yb2 128.77(4) 10_556 2_554 ?
B1 Ni6 Ni8 89.31(11) . 16 ?
B6 Ni6 Ni8 50.5(2) . 16 ?
B4 Ni6 Ni8 98.5(2) . 16 ?
B2 Ni6 Ni8 148.1(3) . 16 ?
Ni9 Ni6 Ni8 153.24(5) . 16 ?
Ni10 Ni6 Ni8 52.81(3) 13 16 ?
Ni2 Ni6 Ni8 107.08(4) . 16 ?
Ni3 Ni6 Ni8 105.58(4) . 16 ?
Ni5 Ni6 Ni8 140.90(4) 10_556 16 ?
Yb2 Ni6 Ni8 60.04(3) 2_554 16 ?
B1 Ni6 Ni7 146.33(14) . . ?
B6 Ni6 Ni7 46.3(2) . . ?
B4 Ni6 Ni7 47.7(2) . . ?
B2 Ni6 Ni7 119.4(3) . . ?
Ni9 Ni6 Ni7 99.16(4) . . ?
Ni10 Ni6 Ni7 99.72(4) 13 . ?
Ni2 Ni6 Ni7 133.10(4) . . ?
Ni3 Ni6 Ni7 55.22(3) . . ?
Ni5 Ni6 Ni7 160.03(5) 10_556 . ?
Yb2 Ni6 Ni7 63.21(3) 2_554 . ?
Ni8 Ni6 Ni7 57.17(3) 16 . ?
B5 Ni7 B6 90.3(3) 16 . ?
B5 Ni7 B5 47.5(4) 16 10_566 ?
B6 Ni7 B5 119.8(3) . 10_566 ?
B5 Ni7 B3 120.3(4) 16 . ?
B6 Ni7 B3 144.3(4) . . ?
B5 Ni7 B3 95.4(4) 10_566 . ?
B5 Ni7 B4 145.2(3) 16 . ?
B6 Ni7 B4 55.1(3) . . ?
B5 Ni7 B4 150.7(3) 10_566 . ?
B3 Ni7 B4 91.6(4) . . ?
B5 Ni7 Ni5 152.8(2) 16 . ?
B6 Ni7 Ni5 104.5(2) . . ?
B5 Ni7 Ni5 105.5(2) 10_566 . ?
B3 Ni7 Ni5 56.6(3) . . ?
B4 Ni7 Ni5 56.0(2) . . ?
B5 Ni7 Ni10 53.1(2) 16 . ?
B6 Ni7 Ni10 54.4(2) . . ?
B5 Ni7 Ni10 65.4(2) 10_566 . ?
B3 Ni7 Ni10 159.1(3) . . ?
B4 Ni7 Ni10 101.48(19) . . ?
Ni5 Ni7 Ni10 118.45(4) . . ?
B5 Ni7 Ni9 93.6(2) 16 10_566 ?
B6 Ni7 Ni9 150.7(2) . 10_566 ?
B5 Ni7 Ni9 49.1(2) 10_566 10_566 ?
B3 Ni7 Ni9 52.7(3) . 10_566 ?
B4 Ni7 Ni9 118.5(2) . 10_566 ?
Ni5 Ni7 Ni9 62.48(4) . 10_566 ?
Ni10 Ni7 Ni9 106.44(4) . 10_566 ?
B5 Ni7 Ni3 138.1(2) 16 . ?
B6 Ni7 Ni3 94.3(2) . . ?
B5 Ni7 Ni3 145.8(2) 10_566 . ?
B3 Ni7 Ni3 51.1(3) . . ?
B4 Ni7 Ni3 52.24(19) . . ?
Ni5 Ni7 Ni3 64.45(4) . . ?
Ni10 Ni7 Ni3 148.76(5) . . ?
Ni9 Ni7 Ni3 101.87(4) 10_566 . ?
B5 Ni7 Ni1 63.9(2) 16 2_554 ?
B6 Ni7 Ni1 142.3(2) . 2_554 ?
B5 Ni7 Ni1 63.2(2) 10_566 2_554 ?
B3 Ni7 Ni1 57.2(3) . 2_554 ?
B4 Ni7 Ni1 141.08(19) . 2_554 ?
Ni5 Ni7 Ni1 110.70(4) . 2_554 ?
Ni10 Ni7 Ni1 115.56(4) . 2_554 ?
Ni9 Ni7 Ni1 63.18(3) 10_566 2_554 ?
Ni3 Ni7 Ni1 88.85(3) . 2_554 ?
B5 Ni7 Ni4 113.0(2) 16 . ?
B6 Ni7 Ni4 47.4(2) . . ?
B5 Ni7 Ni4 104.7(2) 10_566 . ?
B3 Ni7 Ni4 122.0(3) . . ?
B4 Ni7 Ni4 48.67(19) . . ?
Ni5 Ni7 Ni4 65.60(3) . . ?
Ni10 Ni7 Ni4 59.94(3) . . ?
Ni9 Ni7 Ni4 105.13(4) 10_566 . ?
Ni3 Ni7 Ni4 100.17(4) . . ?
Ni1 Ni7 Ni4 166.76(4) 2_554 . ?
B5 Ni7 Ni8 47.1(2) 16 16 ?
B6 Ni7 Ni8 51.2(2) . 16 ?
B5 Ni7 Ni8 93.2(2) 10_566 16 ?
B3 Ni7 Ni8 138.9(3) . 16 ?
B4 Ni7 Ni8 100.1(2) . 16 ?
Ni5 Ni7 Ni8 155.18(5) . 16 ?
Ni10 Ni7 Ni8 54.93(3) . 16 ?
Ni9 Ni7 Ni8 140.65(5) 10_566 16 ?
Ni3 Ni7 Ni8 108.07(5) . 16 ?
Ni1 Ni7 Ni8 92.14(3) 2_554 16 ?
Ni4 Ni7 Ni8 94.21(3) . 16 ?
B5 Ni8 B4 105.4(3) . . ?
B5 Ni8 B6 108.3(3) . 4 ?
B4 Ni8 B6 101.3(3) . 4 ?
B5 Ni8 B6 90.7(3) . 16_556 ?
B4 Ni8 B6 161.9(3) . 16_556 ?
B6 Ni8 B6 80.8(3) 4 16_556 ?
B5 Ni8 Ni10 149.6(3) . 4 ?
B4 Ni8 Ni10 103.8(2) . 4 ?
B6 Ni8 Ni10 57.2(2) 4 4 ?
B6 Ni8 Ni10 62.0(2) 16_556 4 ?
B5 Ni8 Ni10 55.6(2) . 16_556 ?
B4 Ni8 Ni10 141.1(2) . 16_556 ?
B6 Ni8 Ni10 62.0(2) 4 16_556 ?
B6 Ni8 Ni10 55.6(2) 16_556 16_556 ?
Ni10 Ni8 Ni10 95.62(4) 4 16_556 ?
B5 Ni8 Ni9 51.7(3) . . ?
B4 Ni8 Ni9 56.2(2) . . ?
B6 Ni8 Ni9 128.6(2) 4 . ?
B6 Ni8 Ni9 135.6(2) 16_556 . ?
Ni10 Ni8 Ni9 158.73(5) 4 . ?
Ni10 Ni8 Ni9 104.86(4) 16_556 . ?
B5 Ni8 Ni4 130.1(2) . . ?
B4 Ni8 Ni4 52.8(2) . . ?
B6 Ni8 Ni4 50.8(2) 4 . ?
B6 Ni8 Ni4 121.8(2) 16_556 . ?
Ni10 Ni8 Ni4 64.77(4) 4 . ?
Ni10 Ni8 Ni4 110.09(4) 16_556 . ?
Ni9 Ni8 Ni4 102.01(4) . . ?
B5 Ni8 Ni5 143.1(2) . . ?
B4 Ni8 Ni5 55.4(2) . . ?
B6 Ni8 Ni5 106.6(2) 4 . ?
B6 Ni8 Ni5 106.7(2) 16_556 . ?
Ni10 Ni8 Ni5 63.78(3) 4 . ?
Ni10 Ni8 Ni5 158.76(5) 16_556 . ?
Ni9 Ni8 Ni5 96.20(4) . . ?
Ni4 Ni8 Ni5 67.26(4) . . ?
B5 Ni8 Ni7 49.4(3) . 16_556 ?
B4 Ni8 Ni7 138.6(2) . 16_556 ?
B6 Ni8 Ni7 116.9(2) 4 16_556 ?
B6 Ni8 Ni7 49.3(2) 16_556 16_556 ?
Ni10 Ni8 Ni7 109.73(5) 4 16_556 ?
Ni10 Ni8 Ni7 58.55(4) 16_556 16_556 ?
Ni9 Ni8 Ni7 86.30(4) . 16_556 ?
Ni4 Ni8 Ni7 167.74(4) . 16_556 ?
Ni5 Ni8 Ni7 121.29(4) . 16_556 ?
B5 Ni8 Yb2 83.1(2) . . ?
B4 Ni8 Yb2 81.4(2) . . ?
B6 Ni8 Yb2 166.9(2) 4 . ?
B6 Ni8 Yb2 92.8(2) 16_556 . ?
Ni10 Ni8 Yb2 109.68(4) 4 . ?
Ni10 Ni8 Yb2 123.25(4) 16_556 . ?
Ni9 Ni8 Yb2 63.52(3) . . ?
Ni4 Ni8 Yb2 126.58(4) . . ?
Ni5 Ni8 Yb2 64.18(3) . . ?
Ni7 Ni8 Yb2 65.16(3) 16_556 . ?
B5 Ni8 Ni6 112.3(3) . 16_556 ?
B4 Ni8 Ni6 118.9(2) . 16_556 ?
B6 Ni8 Ni6 109.7(2) 4 16_556 ?
B6 Ni8 Ni6 45.2(2) 16_556 16_556 ?
Ni10 Ni8 Ni6 58.67(3) 4 16_556 ?
Ni10 Ni8 Ni6 99.97(4) 16_556 16_556 ?
Ni9 Ni8 Ni6 121.62(4) . 16_556 ?
Ni4 Ni8 Ni6 117.49(4) . 16_556 ?
Ni5 Ni8 Ni6 65.72(3) . 16_556 ?
Ni7 Ni8 Ni6 63.70(3) 16_556 16_556 ?
Yb2 Ni8 Ni6 58.62(3) . 16_556 ?
B5 Ni9 B2 154.3(4) . . ?
B5 Ni9 B3 101.3(4) . 10_556 ?
B2 Ni9 B3 54.6(4) . 10_556 ?
B5 Ni9 B4 102.5(3) . . ?
B2 Ni9 B4 101.7(4) . . ?
B3 Ni9 B4 156.2(4) 10_556 . ?
B5 Ni9 Ni8 52.6(2) . . ?
B2 Ni9 Ni8 153.0(3) . . ?
B3 Ni9 Ni8 150.7(3) 10_556 . ?
B4 Ni9 Ni8 52.2(2) . . ?
B5 Ni9 Ni6 135.5(2) . . ?
B2 Ni9 Ni6 56.6(3) . . ?
B3 Ni9 Ni6 105.5(3) 10_556 . ?
B4 Ni9 Ni6 55.1(2) . . ?
Ni8 Ni9 Ni6 103.33(4) . . ?
B5 Ni9 Ni9 124.3(2) . 11 ?
B2 Ni9 Ni9 51.6(2) . 11 ?
B3 Ni9 Ni9 53.43(18) 10_556 11 ?
B4 Ni9 Ni9 112.16(19) . 11 ?
Ni8 Ni9 Ni9 125.96(3) . 11 ?
Ni6 Ni9 Ni9 100.17(3) . 11 ?
B5 Ni9 Ni7 54.7(2) . 10_556 ?
B2 Ni9 Ni7 100.0(3) . 10_556 ?
B3 Ni9 Ni7 53.9(2) 10_556 10_556 ?
B4 Ni9 Ni7 144.60(19) . 10_556 ?
Ni8 Ni9 Ni7 106.22(4) . 10_556 ?
Ni6 Ni9 Ni7 119.25(5) . 10_556 ?
Ni9 Ni9 Ni7 103.24(3) 11 10_556 ?
B5 Ni9 Ni3 138.7(2) . . ?
B2 Ni9 Ni3 65.4(3) . . ?
B3 Ni9 Ni3 109.1(2) 10_556 . ?
B4 Ni9 Ni3 51.49(19) . . ?
Ni8 Ni9 Ni3 89.62(4) . . ?
Ni6 Ni9 Ni3 61.24(4) . . ?
Ni9 Ni9 Ni3 61.16(2) 11 . ?
Ni7 Ni9 Ni3 162.90(4) 10_556 . ?
B5 Ni9 Ni5 106.7(2) . 10_556 ?
B2 Ni9 Ni5 54.2(3) . 10_556 ?
B3 Ni9 Ni5 55.1(3) 10_556 10_556 ?
B4 Ni9 Ni5 115.6(2) . 10_556 ?
Ni8 Ni9 Ni5 137.95(4) . 10_556 ?
Ni6 Ni9 Ni5 63.95(4) . 10_556 ?
Ni9 Ni9 Ni5 96.09(3) 11 10_556 ?
Ni7 Ni9 Ni5 58.44(4) 10_556 10_556 ?
Ni3 Ni9 Ni5 113.49(5) . 10_556 ?
B5 Ni9 Ni1 63.0(2) . . ?
B2 Ni9 Ni1 102.6(3) . . ?
B3 Ni9 Ni1 55.8(3) 10_556 . ?
B4 Ni9 Ni1 139.5(2) . . ?
Ni8 Ni9 Ni1 96.41(4) . . ?
Ni6 Ni9 Ni1 159.23(4) . . ?
Ni9 Ni9 Ni1 62.234(18) 11 . ?
Ni7 Ni9 Ni1 59.66(3) 10_556 . ?
Ni3 Ni9 Ni1 113.12(4) . . ?
Ni5 Ni9 Ni1 104.93(4) 10_556 . ?
B5 Ni9 Yb2 83.5(2) . . ?
B2 Ni9 Yb2 109.3(2) . . ?
B3 Ni9 Yb2 104.5(2) 10_556 . ?
B4 Ni9 Yb2 79.6(2) . . ?
Ni8 Ni9 Yb2 63.54(3) . . ?
Ni6 Ni9 Yb2 121.98(4) . . ?
Ni9 Ni9 Yb2 62.679(18) 11 . ?
Ni7 Ni9 Yb2 118.62(4) 10_556 . ?
Ni3 Ni9 Yb2 62.43(4) . . ?
Ni5 Ni9 Yb2 158.15(4) 10_556 . ?
Ni1 Ni9 Yb2 61.88(2) . . ?
B1 Ni10 B5 117.5(3) 13 16 ?
B1 Ni10 B6 153.9(3) 13 . ?
B5 Ni10 B6 88.3(3) 16 . ?
B1 Ni10 B6 96.6(2) 13 13 ?
B5 Ni10 B6 96.3(3) 16 13 ?
B6 Ni10 B6 75.2(3) . 13 ?
B1 Ni10 Ni8 100.42(18) 13 4 ?
B5 Ni10 Ni8 135.3(2) 16 4 ?
B6 Ni10 Ni8 54.4(2) . 4 ?
B6 Ni10 Ni8 54.3(2) 13 4 ?
B1 Ni10 Ni10 53.05(18) 13 3_565 ?
B5 Ni10 Ni10 68.0(2) 16 3_565 ?
B6 Ni10 Ni10 151.9(2) . 3_565 ?
B6 Ni10 Ni10 120.8(2) 13 3_565 ?
Ni8 Ni10 Ni10 153.44(3) 4 3_565 ?
B1 Ni10 Ni8 136.75(5) 13 16 ?
B5 Ni10 Ni8 52.0(2) 16 16 ?
B6 Ni10 Ni8 55.8(2) . 16 ?
B6 Ni10 Ni8 51.73(18) 13 16 ?
Ni8 Ni10 Ni8 84.38(4) 4 16 ?
Ni10 Ni10 Ni8 113.48(5) 3_565 16 ?
B1 Ni10 Ni7 147.16(15) 13 . ?
B5 Ni10 Ni7 52.4(2) 16 . ?
B6 Ni10 Ni7 52.5(2) . . ?
B6 Ni10 Ni7 114.81(19) 13 . ?
Ni8 Ni10 Ni7 105.60(4) 4 . ?
Ni10 Ni10 Ni7 99.74(3) 3_565 . ?
Ni8 Ni10 Ni7 66.51(4) 16 . ?
B1 Ni10 B5 100.3(3) 13 10_566 ?
B5 Ni10 B5 41.6(4) 16 10_566 ?
B6 Ni10 B5 102.2(3) . 10_566 ?
B6 Ni10 B5 137.6(3) 13 10_566 ?
Ni8 Ni10 B5 154.0(2) 4 10_566 ?
Ni10 Ni10 B5 49.94(19) 3_565 10_566 ?
Ni8 Ni10 B5 91.16(19) 16 10_566 ?
Ni7 Ni10 B5 49.82(19) . 10_566 ?
B1 Ni10 Ni6 49.30(12) 13 13 ?
B5 Ni10 Ni6 119.1(2) 16 13 ?
B6 Ni10 Ni6 116.1(2) . 13 ?
B6 Ni10 Ni6 47.50(19) 13 13 ?
Ni8 Ni10 Ni6 68.52(4) 4 13 ?
Ni10 Ni10 Ni6 89.49(4) 3_565 13 ?
Ni8 Ni10 Ni6 95.57(5) 16 13 ?
Ni7 Ni10 Ni6 161.92(5) . 13 ?
B5 Ni10 Ni6 137.5(2) 10_566 13 ?
B1 Ni10 Ni4 115.79(10) 13 . ?
B5 Ni10 Ni4 115.8(2) 16 . ?
B6 Ni10 Ni4 48.6(2) . . ?
B6 Ni10 Ni4 110.5(2) 13 . ?
Ni8 Ni10 Ni4 60.10(4) 4 . ?
Ni10 Ni10 Ni4 128.06(7) 3_565 . ?
Ni8 Ni10 Ni4 103.90(4) 16 . ?
Ni7 Ni10 Ni4 63.44(3) . . ?
B5 Ni10 Ni4 96.5(2) 10_566 . ?
Ni6 Ni10 Ni4 122.06(4) 13 . ?
B1 Ni10 Ni5 52.87(13) 13 4 ?
B5 Ni10 Ni5 161.5(2) 16 4 ?
B6 Ni10 Ni5 103.5(2) . 4 ?
B6 Ni10 Ni5 100.37(19) 13 4 ?
Ni8 Ni10 Ni5 62.47(3) 4 4 ?
Ni10 Ni10 Ni5 96.37(4) 3_565 4 ?
Ni8 Ni10 Ni5 146.43(5) 16 4 ?
Ni7 Ni10 Ni5 125.01(5) . 4 ?
B5 Ni10 Ni5 120.8(2) 10_566 4 ?
Ni6 Ni10 Ni5 68.62(4) 13 4 ?
Ni4 Ni10 Ni5 65.28(3) . 4 ?
Ni6 B1 Ni6 153.3(6) 3 . ?
Ni6 B1 Ni10 123.2(3) 3 13 ?
Ni6 B1 Ni10 79.68(15) . 13 ?
Ni6 B1 Ni10 79.68(15) 3 15_545 ?
Ni6 B1 Ni10 123.2(3) . 15_545 ?
Ni10 B1 Ni10 73.9(4) 13 15_545 ?
Ni6 B1 Ni2 76.7(3) 3 . ?
Ni6 B1 Ni2 76.7(3) . . ?
Ni10 B1 Ni2 143.05(18) 13 . ?
Ni10 B1 Ni2 143.05(18) 15_545 . ?
Ni6 B1 Ni5 90.66(16) 3 10_556 ?
Ni6 B1 Ni5 81.83(14) . 10_556 ?
Ni10 B1 Ni5 130.3(3) 13 10_556 ?
Ni10 B1 Ni5 78.79(11) 15_545 10_556 ?
Ni2 B1 Ni5 73.6(3) . 10_556 ?
Ni6 B1 Ni5 81.83(14) 3 16 ?
Ni6 B1 Ni5 90.66(16) . 16 ?
Ni10 B1 Ni5 78.79(11) 13 16 ?
Ni10 B1 Ni5 130.3(3) 15_545 16 ?
Ni2 B1 Ni5 73.6(3) . 16 ?
Ni5 B1 Ni5 147.1(5) 10_556 16 ?
B3 B2 Ni2 124.9(6) 10_556 . ?
B3 B2 Ni9 65.0(4) 10_556 . ?
Ni2 B2 Ni9 141.5(2) . . ?
B3 B2 Ni9 65.0(4) 10_556 11 ?
Ni2 B2 Ni9 141.5(2) . 11 ?
Ni9 B2 Ni9 76.8(4) . 11 ?
B3 B2 Ni6 127.5(3) 10_556 11 ?
Ni2 B2 Ni6 75.7(3) . 11 ?
Ni9 B2 Ni6 131.4(5) . 11 ?
Ni9 B2 Ni6 71.83(17) 11 11 ?
B3 B2 Ni6 127.5(3) 10_556 . ?
Ni2 B2 Ni6 75.7(3) . . ?
Ni9 B2 Ni6 71.83(17) . . ?
Ni9 B2 Ni6 131.4(5) 11 . ?
Ni6 B2 Ni6 103.1(5) 11 . ?
B3 B2 Ni5 66.0(4) 10_556 8_445 ?
Ni2 B2 Ni5 75.8(3) . 8_445 ?
Ni9 B2 Ni5 130.6(6) . 8_445 ?
Ni9 B2 Ni5 77.1(2) 11 8_445 ?
Ni6 B2 Ni5 76.70(12) 11 8_445 ?
Ni6 B2 Ni5 150.6(6) . 8_445 ?
B3 B2 Ni5 66.0(4) 10_556 10_556 ?
Ni2 B2 Ni5 75.8(3) . 10_556 ?
Ni9 B2 Ni5 77.1(2) . 10_556 ?
Ni9 B2 Ni5 130.6(6) 11 10_556 ?
Ni6 B2 Ni5 150.6(6) 11 10_556 ?
Ni6 B2 Ni5 76.70(12) . 10_556 ?
Ni5 B2 Ni5 89.3(4) 8_445 10_556 ?
B3 B2 Ni3 119.4(6) 10_556 . ?
Ni2 B2 Ni3 115.7(5) . . ?
Ni9 B2 Ni3 68.4(3) . . ?
Ni9 B2 Ni3 68.4(3) 11 . ?
Ni6 B2 Ni3 65.9(3) 11 . ?
Ni6 B2 Ni3 65.9(3) . . ?
Ni5 B2 Ni3 135.1(2) 8_445 . ?
Ni5 B2 Ni3 135.1(2) 10_556 . ?
B2 B3 Ni3 125.1(7) 10_566 . ?
B2 B3 Ni9 60.4(4) 10_566 10_566 ?
Ni3 B3 Ni9 143.33(19) . 10_566 ?
B2 B3 Ni9 60.4(4) 10_566 8_455 ?
Ni3 B3 Ni9 143.33(19) . 8_455 ?
Ni9 B3 Ni9 73.1(4) 10_566 8_455 ?
B2 B3 Ni7 120.7(3) 10_566 11 ?
Ni3 B3 Ni7 74.9(3) . 11 ?
Ni9 B3 Ni7 137.6(5) 10_566 11 ?
Ni9 B3 Ni7 73.40(16) 8_455 11 ?
B2 B3 Ni7 120.7(3) 10_566 . ?
Ni3 B3 Ni7 74.9(3) . . ?
Ni9 B3 Ni7 73.40(16) 10_566 . ?
Ni9 B3 Ni7 137.6(5) 8_455 . ?
Ni7 B3 Ni7 118.4(5) 11 . ?
B2 B3 Ni5 63.2(4) 10_566 . ?
Ni3 B3 Ni5 78.1(3) . . ?
Ni9 B3 Ni5 74.3(2) 10_566 . ?
Ni9 B3 Ni5 123.2(5) 8_455 . ?
Ni7 B3 Ni5 147.5(5) 11 . ?
Ni7 B3 Ni5 70.35(12) . . ?
B2 B3 Ni5 63.2(4) 10_566 11 ?
Ni3 B3 Ni5 78.1(3) . 11 ?
Ni9 B3 Ni5 123.2(5) 10_566 11 ?
Ni9 B3 Ni5 74.3(2) 8_455 11 ?
Ni7 B3 Ni5 70.35(12) 11 11 ?
Ni7 B3 Ni5 147.5(5) . 11 ?
Ni5 B3 Ni5 86.7(4) . 11 ?
B2 B3 Ni1 123.3(6) 10_566 2_554 ?
Ni3 B3 Ni1 111.6(5) . 2_554 ?
Ni9 B3 Ni1 75.1(3) 10_566 2_554 ?
Ni9 B3 Ni1 75.1(3) 8_455 2_554 ?
Ni7 B3 Ni1 71.7(3) 11 2_554 ?
Ni7 B3 Ni1 71.7(3) . 2_554 ?
Ni5 B3 Ni1 136.4(2) . 2_554 ?
Ni5 B3 Ni1 136.4(2) 11 2_554 ?
B6 B4 Ni8 126.4(4) . . ?
B6 B4 Ni4 59.7(3) . . ?
Ni8 B4 Ni4 75.5(3) . . ?
B6 B4 Ni3 114.6(5) . . ?
Ni8 B4 Ni3 118.7(4) . . ?
Ni4 B4 Ni3 151.2(4) . . ?
B6 B4 Ni9 118.6(4) . . ?
Ni8 B4 Ni9 71.6(3) . . ?
Ni4 B4 Ni9 132.7(4) . . ?
Ni3 B4 Ni9 75.8(2) . . ?
B6 B4 Ni6 57.4(3) . . ?
Ni8 B4 Ni6 133.9(4) . . ?
Ni4 B4 Ni6 114.6(4) . . ?
Ni3 B4 Ni6 74.9(3) . . ?
Ni9 B4 Ni6 70.1(2) . . ?
B6 B4 Ni7 61.0(3) . . ?
Ni8 B4 Ni7 140.1(4) . . ?
Ni4 B4 Ni7 79.9(3) . . ?
Ni3 B4 Ni7 73.8(3) . . ?
Ni9 B4 Ni7 144.7(4) . . ?
Ni6 B4 Ni7 84.9(3) . . ?
B6 B4 Ni5 121.9(4) . . ?
Ni8 B4 Ni5 75.6(3) . . ?
Ni4 B4 Ni5 82.9(3) . . ?
Ni3 B4 Ni5 77.5(2) . . ?
Ni9 B4 Ni5 119.5(4) . . ?
Ni6 B4 Ni5 147.2(4) . . ?
Ni7 B4 Ni5 70.5(2) . . ?
B6 B4 Yb1 68.9(3) . . ?
Ni8 B4 Yb1 70.6(2) . . ?
Ni4 B4 Yb1 72.0(2) . . ?
Ni3 B4 Yb1 134.9(3) . . ?
Ni9 B4 Yb1 65.5(2) . . ?
Ni6 B4 Yb1 70.8(2) . . ?
Ni7 B4 Yb1 129.7(3) . . ?
Ni5 B4 Yb1 141.8(3) . . ?
B6 B4 Yb2 173.6(4) . . ?
Ni8 B4 Yb2 59.1(2) . . ?
Ni4 B4 Yb2 126.6(4) . . ?
Ni3 B4 Yb2 59.69(19) . . ?
Ni9 B4 Yb2 58.60(19) . . ?
Ni6 B4 Yb2 116.9(3) . . ?
Ni7 B4 Yb2 117.5(3) . . ?
Ni5 B4 Yb2 60.98(19) . . ?
Yb1 B4 Yb2 112.8(3) . . ?
B5 B5 Ni9 133.5(5) 3_556 . ?
B5 B5 Ni8 146.8(8) 3_556 . ?
Ni9 B5 Ni8 75.7(3) . . ?
B5 B5 Ni7 68.0(5) 3_556 16_556 ?
Ni9 B5 Ni7 121.2(4) . 16_556 ?
Ni8 B5 Ni7 83.5(3) . 16_556 ?
B5 B5 Ni10 83.4(4) 3_556 16_556 ?
Ni9 B5 Ni10 142.3(5) . 16_556 ?
Ni8 B5 Ni10 72.4(3) . 16_556 ?
Ni7 B5 Ni10 74.5(3) 16_556 16_556 ?
B5 B5 Ni7 64.5(5) 3_556 10_556 ?
Ni9 B5 Ni7 76.2(3) . 10_556 ?
Ni8 B5 Ni7 148.8(5) . 10_556 ?
Ni7 B5 Ni7 123.1(4) 16_556 10_556 ?
Ni10 B5 Ni7 126.7(4) 16_556 10_556 ?
B5 B5 Ni1 70.3(2) 3_556 . ?
Ni9 B5 Ni1 72.6(2) . . ?
Ni8 B5 Ni1 115.5(3) . . ?
Ni7 B5 Ni1 68.4(2) 16_556 . ?
Ni10 B5 Ni1 140.3(4) 16_556 . ?
Ni7 B5 Ni1 67.6(2) 10_556 . ?
B5 B5 Ni10 55.1(3) 3_556 10_556 ?
Ni9 B5 Ni10 127.4(4) . 10_556 ?
Ni8 B5 Ni10 125.6(4) . 10_556 ?
Ni7 B5 Ni10 109.6(4) 16_556 10_556 ?
Ni10 B5 Ni10 62.0(2) 16_556 10_556 ?
Ni7 B5 Ni10 64.7(2) 10_556 10_556 ?
Ni1 B5 Ni10 118.3(3) . 10_556 ?
B5 B5 Yb1 124.5(5) 3_556 . ?
Ni9 B5 Yb1 70.9(3) . . ?
Ni8 B5 Yb1 74.9(3) . . ?
Ni7 B5 Yb1 151.8(4) 16_556 . ?
Ni10 B5 Yb1 81.7(3) 16_556 . ?
Ni7 B5 Yb1 83.4(3) 10_556 . ?
Ni1 B5 Yb1 137.6(4) . . ?
Ni10 B5 Yb1 70.8(2) 10_556 . ?
B5 B5 Yb2 117.9(4) 3_556 . ?
Ni9 B5 Yb2 58.5(2) . . ?
Ni8 B5 Yb2 58.4(2) . . ?
Ni7 B5 Yb2 63.7(2) 16_556 . ?
Ni10 B5 Yb2 116.9(3) 16_556 . ?
Ni7 B5 Yb2 115.5(3) 10_556 . ?
Ni1 B5 Yb2 57.15(16) . . ?
Ni10 B5 Yb2 172.6(4) 10_556 . ?
Yb1 B5 Yb2 116.6(3) . . ?
B4 B6 Ni6 65.8(3) . . ?
B4 B6 Ni4 62.6(3) . . ?
Ni6 B6 Ni4 125.3(4) . . ?
B4 B6 Ni8 129.7(5) . 4 ?
Ni6 B6 Ni8 130.4(4) . 4 ?
Ni4 B6 Ni8 75.7(3) . 4 ?
B4 B6 Ni7 63.9(3) . . ?
Ni6 B6 Ni7 90.7(3) . . ?
Ni4 B6 Ni7 82.5(3) . . ?
Ni8 B6 Ni7 138.7(4) 4 . ?
B4 B6 Ni10 123.8(5) . . ?
Ni6 B6 Ni10 150.3(4) . . ?
Ni4 B6 Ni10 78.0(3) . . ?
Ni8 B6 Ni10 68.4(2) 4 . ?
Ni7 B6 Ni10 73.1(3) . . ?
B4 B6 Ni8 131.0(4) . 16 ?
Ni6 B6 Ni8 84.3(3) . 16 ?
Ni4 B6 Ni8 145.5(4) . 16 ?
Ni8 B6 Ni8 99.2(3) 4 16 ?
Ni7 B6 Ni8 79.5(3) . 16 ?
Ni10 B6 Ni8 68.6(3) . 16 ?
B4 B6 Ni10 131.4(5) . 13 ?
Ni6 B6 Ni10 71.8(3) . 13 ?
Ni4 B6 Ni10 136.8(4) . 13 ?
Ni8 B6 Ni10 66.3(2) 4 13 ?
Ni7 B6 Ni10 140.2(4) . 13 ?
Ni10 B6 Ni10 104.8(3) . 13 ?
Ni8 B6 Ni10 63.7(2) 16 13 ?
B4 B6 Yb1 71.2(3) . . ?
Ni6 B6 Yb1 73.8(3) . . ?
Ni4 B6 Yb1 73.7(3) . . ?
Ni8 B6 Yb1 71.1(2) 4 . ?
Ni7 B6 Yb1 135.0(4) . . ?
Ni10 B6 Yb1 134.9(3) . . ?
Ni8 B6 Yb1 137.8(4) 16 . ?
Ni10 B6 Yb1 75.2(2) 13 . ?

loop_
_geom_bond_atom_site_label_1
_geom_bond_atom_site_label_2
_geom_bond_distance
_geom_bond_site_symmetry_2
_geom_bond_publ_flag
Yb1 B5 2.744(9) . ?
Yb1 B5 2.744(9) 4 ?
Yb1 Ni4 2.7852(13) 10_556 ?
Yb1 Ni9 2.8119(9) . ?
Yb1 Ni9 2.8119(9) 4 ?
Yb1 B6 2.869(9) 4 ?
Yb1 B6 2.869(9) . ?
Yb1 B4 2.913(7) 4 ?
Yb1 B4 2.913(7) . ?
Yb1 Ni8 2.9503(9) . ?
Yb1 Ni8 2.9503(9) 4 ?
Yb1 Ni6 2.9991(9) 4 ?
Yb2 Ni6 2.7118(10) 16_556 ?
Yb2 Ni6 2.7118(10) 2 ?
Yb2 Ni9 2.7518(10) 11 ?
Yb2 Ni9 2.7518(10) . ?
Yb2 Ni8 2.7521(9) 11 ?
Yb2 Ni8 2.7521(9) . ?
Yb2 Ni3 2.7852(14) . ?
Yb2 Ni1 2.8089(5) . ?
Yb2 Ni3 2.8452(14) 2 ?
Yb2 Ni5 2.8580(10) . ?
Yb2 Ni5 2.8580(10) 11 ?
Yb2 Ni7 2.9516(10) 2 ?
Ni1 B3 2.321(11) 10_556 ?
Ni1 B3 2.321(11) 2 ?
Ni1 B5 2.532(8) 3_556 ?
Ni1 B5 2.532(8) 9_556 ?
Ni1 B5 2.532(8) 11 ?
Ni1 B5 2.532(8) . ?
Ni1 Ni7 2.6219(9) 16_556 ?
Ni1 Ni7 2.6219(9) 8_445 ?
Ni1 Ni7 2.6219(9) 2 ?
Ni1 Ni7 2.6219(9) 10_556 ?
Ni1 Ni9 2.7111(9) 11 ?
Ni1 Ni9 2.7111(9) . ?
Ni2 B2 2.000(12) 9 ?
Ni2 B2 2.000(12) . ?
Ni2 B1 2.154(10) . ?
Ni2 B1 2.154(10) 9 ?
Ni2 Ni6 2.5626(9) . ?
Ni2 Ni6 2.5626(9) 9 ?
Ni2 Ni6 2.5626(9) 11 ?
Ni2 Ni6 2.5626(9) 3 ?
Ni2 Ni5 2.5809(9) 10_556 ?
Ni2 Ni5 2.5809(9) 16 ?
Ni2 Ni5 2.5809(9) 8_445 ?
Ni2 Ni5 2.5809(9) 2_554 ?
Ni3 B3 2.068(11) . ?
Ni3 B4 2.113(7) . ?
Ni3 B4 2.113(7) 11 ?
Ni3 B2 2.559(11) . ?
Ni3 Ni7 2.5669(13) 11 ?
Ni3 Ni7 2.5669(13) . ?
Ni3 Ni6 2.5937(13) 11 ?
Ni3 Ni6 2.5937(13) . ?
Ni3 Ni9 2.6183(15) 11 ?
Ni3 Ni9 2.6183(15) . ?
Ni3 Ni5 2.7208(14) . ?
Ni3 Ni5 2.7208(14) 11 ?
Ni4 B6 2.017(8) . ?
Ni4 B6 2.017(8) 4 ?
Ni4 B4 2.074(7) 4 ?
Ni4 B4 2.074(7) . ?
Ni4 Ni8 2.5210(11) 4 ?
Ni4 Ni8 2.5210(11) . ?
Ni4 Ni10 2.6308(11) 4 ?
Ni4 Ni10 2.6308(11) . ?
Ni4 Ni7 2.7189(10) 4 ?
Ni4 Ni7 2.7189(10) . ?
Ni4 Yb1 2.7852(13) 10_566 ?
Ni4 Ni5 2.8505(10) 4 ?
Ni5 B1 2.157(3) 10_566 ?
Ni5 B2 2.195(8) 10_566 ?
Ni5 B4 2.230(8) . ?
Ni5 B3 2.248(8) . ?
Ni5 Ni7 2.5352(14) . ?
Ni5 Ni2 2.5809(9) 2 ?
Ni5 Ni8 2.6238(12) . ?
Ni5 Ni9 2.6388(13) 10_566 ?
Ni5 Ni10 2.6543(12) 4 ?
Ni5 Ni6 2.7079(13) 10_566 ?
Ni6 B1 1.972(3) . ?
Ni6 B6 1.986(8) . ?
Ni6 B4 2.151(8) . ?
Ni6 B2 2.169(7) . ?
Ni6 Ni9 2.4674(13) . ?
Ni6 Ni10 2.5585(13) 13 ?
Ni6 Ni5 2.7079(13) 10_556 ?
Ni6 Yb2 2.7118(10) 2_554 ?
Ni6 Ni8 2.7873(13) 16 ?
Ni6 Ni7 2.9112(13) . ?
Ni7 B5 2.086(9) 16 ?
Ni7 B6 2.104(8) . ?
Ni7 B5 2.144(8) 10_566 ?
Ni7 B3 2.151(6) . ?
Ni7 B4 2.160(8) . ?
Ni7 Ni10 2.5382(12) . ?
Ni7 Ni9 2.5525(13) 10_566 ?
Ni7 Ni1 2.6219(9) 2_554 ?
Ni7 Ni8 2.7287(13) 16 ?
Ni8 B5 2.013(8) . ?
Ni8 B4 2.043(9) . ?
Ni8 B6 2.089(7) 4 ?
Ni8 B6 2.162(9) 16_556 ?
Ni8 Ni10 2.3862(12) 4 ?
Ni8 Ni10 2.4351(13) 16_556 ?
Ni8 Ni9 2.4534(12) . ?
Ni8 Ni7 2.7287(13) 16_556 ?
Ni8 Ni6 2.7873(13) 16_556 ?
Ni9 B5 1.988(9) . ?
Ni9 B2 2.033(9) . ?
Ni9 B3 2.120(9) 10_556 ?
Ni9 B4 2.147(8) . ?
Ni9 Ni9 2.5260(16) 11 ?
Ni9 Ni7 2.5525(13) 10_556 ?
Ni9 Ni5 2.6388(13) 10_556 ?
Ni10 B1 2.022(8) 13 ?
Ni10 B5 2.107(8) 16 ?
Ni10 B6 2.158(8) . ?
Ni10 B6 2.349(9) 13 ?
Ni10 Ni8 2.3862(12) 4 ?
Ni10 Ni10 2.4304(18) 3_565 ?
Ni10 Ni8 2.4351(13) 16 ?
Ni10 B5 2.553(8) 10_566 ?
Ni10 Ni6 2.5585(13) 13 ?
Ni10 Ni5 2.6543(12) 4 ?
B1 Ni6 1.972(3) 3 ?
B1 Ni10 2.022(8) 13 ?
B1 Ni10 2.022(8) 15_545 ?
B1 Ni5 2.157(3) 10_556 ?
B1 Ni5 2.157(3) 16 ?
B2 B3 1.907(16) 10_556 ?
B2 Ni9 2.033(9) 11 ?
B2 Ni6 2.169(7) 11 ?
B2 Ni5 2.195(8) 8_445 ?
B2 Ni5 2.195(8) 10_556 ?
B3 B2 1.907(16) 10_566 ?
B3 Ni9 2.120(9) 10_566 ?
B3 Ni9 2.120(9) 8_455 ?
B3 Ni7 2.151(6) 11 ?
B3 Ni5 2.248(8) 11 ?
B3 Ni1 2.321(11) 2_554 ?
B4 B6 1.974(11) . ?
B5 B5 1.705(17) 3_556 ?
B5 Ni7 2.086(9) 16_556 ?
B5 Ni10 2.107(8) 16_556 ?
B5 Ni7 2.144(8) 10_556 ?
B5 Ni10 2.553(8) 10_556 ?
B6 Ni8 2.089(7) 4 ?
B6 Ni8 2.162(9) 16 ?
B6 Ni10 2.349(9) 13 ?
